data_4132935
loop_
_publ_author_name
'Feng, Mei-Ling'
'Sarma, Debajit'
'Gao, Yu-Jie'
'Qi, Xing-Hui'
'Li, Wei-An'
'Huang, Xiao-Ying'
'Kanatzidis, Mercouri G.'

_publ_section_title
;
 Efficient Removal of [UO<sub>2</sub>]<sup>2+</sup>, Cs<sup>+</sup>, and
 Sr<sup>2+</sup> Ions by Radiation-Resistant Gallium Thioantimonates.
;
_journal_issue 35
_journal_name_full 'Journal of the American Chemical Society'
_journal_page_first 11133
_journal_page_last 11140
_journal_paper_doi 10.1021/jacs.8b07457
_journal_volume 140
_journal_year 2018
_chemical_formula_sum 'C8 H26 Ga2 N2 O S7 Sb2'
_chemical_formula_weight 773.67
_space_group_crystal_system tetragonal
_space_group_IT_number 88
_space_group_name_Hall '-I 4ad'
_space_group_name_H-M_alt 'I 41/a :2'
_atom_sites_solution_hydrogens geom
_atom_sites_solution_primary direct
_atom_sites_solution_secondary difmap
_audit_creation_method SHELXL-2016/6
_cell_angle_alpha 90
_cell_angle_beta 90
_cell_angle_gamma 90
_cell_formula_units_Z 8
_cell_length_a 11.7107(2)
_cell_length_b 11.7107(2)
_cell_length_c 34.3827(17)
_cell_measurement_reflns_used 1327
_cell_measurement_temperature 295(2)
_cell_measurement_theta_max 26.1970
_cell_measurement_theta_min 3.4050
_cell_volume 4715.3(3)
_computing_cell_refinement 'CrysAlis CCD (Oxford Diffraction, 2006)'
_computing_data_collection 'CrysAlis CCD (Oxford Diffraction, 2006)'
_computing_data_reduction 'CrysAlis CCD (Oxford Diffraction, 2006)'
_computing_molecular_graphics 'DIAMOND. Version 3.0. Crystal Impact'
_computing_publication_material 'Windows Word 2010'
_computing_structure_refinement 'SHELXL-2016/6 (Sheldrick, 2016)'
_diffrn_ambient_temperature 295(2)
_diffrn_detector_area_resol_mean 16.2083
_diffrn_measured_fraction_theta_full 1.000
_diffrn_measured_fraction_theta_max 0.861
_diffrn_measurement_device_type 'Xcalibur, Eos'
_diffrn_measurement_method '\w scans'
_diffrn_radiation_type MoK\a
_diffrn_radiation_wavelength 0.71073
_diffrn_reflns_av_R_equivalents 0.0333
_diffrn_reflns_av_unetI/netI 0.0557
_diffrn_reflns_Laue_measured_fraction_full 1.000
_diffrn_reflns_Laue_measured_fraction_max 0.861
_diffrn_reflns_limit_h_max 14
_diffrn_reflns_limit_h_min -10
_diffrn_reflns_limit_k_max 14
_diffrn_reflns_limit_k_min -4
_diffrn_reflns_limit_l_max 46
_diffrn_reflns_limit_l_min -24
_diffrn_reflns_number 5488
_diffrn_reflns_point_group_measured_fraction_full 1.000
_diffrn_reflns_point_group_measured_fraction_max 0.861
_diffrn_reflns_theta_full 25.242
_diffrn_reflns_theta_max 29.057
_diffrn_reflns_theta_min 2.369
_diffrn_source 'fine-focus sealed tube'
_exptl_absorpt_coefficient_mu 5.148
_exptl_absorpt_correction_T_max 1.00000
_exptl_absorpt_correction_T_min 0.68032
_exptl_absorpt_correction_type multi-scan
_exptl_absorpt_process_details 'CrysAlis CCD; Oxford, 2006'
_exptl_crystal_colour yellow
_exptl_crystal_density_diffrn 2.180
_exptl_crystal_density_method 'not measured'
_exptl_crystal_description brick
_exptl_crystal_F_000 2976
_exptl_crystal_size_max 0.11
_exptl_crystal_size_mid 0.10
_exptl_crystal_size_min 0.02
_refine_diff_density_max 1.069
_refine_diff_density_min -0.728
_refine_diff_density_rms 0.164
_refine_ls_extinction_method none
_refine_ls_goodness_of_fit_ref 1.010
_refine_ls_hydrogen_treatment constr
_refine_ls_matrix_type full
_refine_ls_number_parameters 126
_refine_ls_number_reflns 2717
_refine_ls_number_restraints 84
_refine_ls_restrained_S_all 1.000
_refine_ls_R_factor_all 0.1025
_refine_ls_R_factor_gt 0.0640
_refine_ls_shift/su_max 0.000
_refine_ls_shift/su_mean 0.000
_refine_ls_structure_factor_coef Fsqd
_refine_ls_weighting_details 'w=1/[\s^2^(Fo^2^)+(0.0200P)^2^+164.0000P] where P=(Fo^2^+2Fc^2^)/3'
_refine_ls_weighting_scheme calc
_refine_ls_wR_factor_gt 0.1264
_refine_ls_wR_factor_ref 0.1432
_reflns_Friedel_coverage 0.000
_reflns_number_gt 1798
_reflns_number_total 2717
_reflns_threshold_expression 'I > 2\s(I)'
_cod_data_source_file ja8b07457_si_003.cif
_cod_data_source_block mf9-49b-final
_cod_depositor_comments
;
The following automatic conversions were performed:

data item '_exptl_absorpt_correction_type' value 'Multi-scan' was
changed to 'multi-scan' in accordance with the
/home/saulius/struct/COD-crude-data/automatic-downloads/DataCite-retrospective/ACS/depositions/lib/dictionaries/cif_core.dic
dictionary named 'cif_core.dic' version 2.4.2 last updated on
2011-04-26.

Automatic conversion script
Id: cif_fix_values 6909 2019-04-08 15:41:33Z antanas 
;
_cod_original_sg_symbol_H-M 'I 41/a'
_cod_database_code 4132935
_shelx_shelxl_version_number 2016/6
_shelx_space_group_comment
;
The symmetry employed for this shelxl refinement is uniquely defined
by the following loop, which should always be used as a source of
symmetry information in preference to the above space-group names.
They are only intended as comments.
;

loop_
_space_group_symop_operation_xyz
'x, y, z'
'-x+1/2, -y, z+1/2'
'-y+3/4, x+1/4, z+1/4'
'y+3/4, -x+3/4, z+3/4'
'x+1/2, y+1/2, z+1/2'
'-x+1, -y+1/2, z+1'
'-y+5/4, x+3/4, z+3/4'
'y+5/4, -x+5/4, z+5/4'
'-x, -y, -z'
'x-1/2, y, -z-1/2'
'y-3/4, -x-1/4, -z-1/4'
'-y-3/4, x-3/4, -z-3/4'
'-x+1/2, -y+1/2, -z+1/2'
'x, y+1/2, -z'
'y-1/4, -x+1/4, -z+1/4'
'-y-1/4, x-1/4, -z-1/4'

loop_
_atom_site_label
_atom_site_type_symbol
_atom_site_fract_x
_atom_site_fract_y
_atom_site_fract_z
_atom_site_U_iso_or_equiv
_atom_site_adp_type
_atom_site_occupancy
_atom_site_site_symmetry_order
_atom_site_calc_flag
_atom_site_refinement_flags_posn
_atom_site_refinement_flags_adp
_atom_site_refinement_flags_occupancy
_atom_site_disorder_assembly
_atom_site_disorder_group
Sb1 Sb 0.30509(7) 0.42365(7) 0.12533(2) 0.0498(2) Uani 1 1 d . . . . .
Ga1 Ga 0.11092(9) 0.64774(10) 0.13882(4) 0.0440(3) Uani 1 1 d . . . . .
S4 S 0.000000 0.750000 0.17940(12) 0.0532(10) Uani 1 2 d S T P . .
S3 S 0.2055(3) 0.5206(3) 0.17707(9) 0.0591(8) Uani 1 1 d . . . . .
S2 S 0.4929(3) 0.4904(3) 0.14382(14) 0.0830(13) Uani 1 1 d . . . . .
S1 S 0.0089(3) 0.5543(3) 0.09218(10) 0.0651(9) Uani 1 1 d . . . . .
N1 N 0.000000 0.250000 0.2710(9) 0.209(10) Uani 1 2 d DS TU P . .
H1A H -0.058935 0.266771 0.286283 0.251 Uiso 0.5 1 calc R U P . .
H1B H 0.058935 0.233227 0.286283 0.251 Uiso 0.5 1 calc R U P . .
C1 C -0.028(2) 0.150(2) 0.2486(8) 0.195(10) Uani 1 1 d D U . . .
H1C H -0.072495 0.172064 0.225938 0.234 Uiso 1 1 calc R U . . .
H1D H -0.074679 0.098866 0.264230 0.234 Uiso 1 1 calc R U . . .
C2 C 0.083(2) 0.088(2) 0.2356(7) 0.183(10) Uani 1 1 d D U . . .
H2A H 0.063143 0.024250 0.219286 0.275 Uiso 1 1 calc R U . . .
H2B H 0.123086 0.061132 0.258071 0.275 Uiso 1 1 calc R U . . .
H2C H 0.130034 0.140053 0.221319 0.275 Uiso 1 1 calc R U . . .
N2 N 0.458(3) 0.733(5) 0.1894(9) 0.167(11) Uani 0.5 1 d D U P A -1
H2D H 0.434814 0.779623 0.170638 0.200 Uiso 0.5 1 calc R U P A -1
H2E H 0.448791 0.661869 0.180731 0.200 Uiso 0.5 1 calc R U P A -1
C3 C 0.385(4) 0.748(4) 0.2218(11) 0.165(11) Uani 0.5 1 d D U P A -1
H3A H 0.428109 0.738889 0.245601 0.198 Uiso 0.5 1 calc R U P A -1
H3B H 0.326108 0.689345 0.221349 0.198 Uiso 0.5 1 calc R U P A -1
C4 C 0.327(5) 0.865(4) 0.2219(16) 0.168(14) Uani 0.5 1 d D U P A -1
H4A H 0.323872 0.893635 0.248078 0.252 Uiso 0.5 1 calc R U P A -1
H4B H 0.251504 0.858644 0.211618 0.252 Uiso 0.5 1 calc R U P A -1
H4C H 0.370935 0.916935 0.206138 0.252 Uiso 0.5 1 calc R U P A -1
C5 C 0.578(4) 0.751(5) 0.1945(12) 0.166(11) Uani 0.5 1 d D U P A -1
H5A H 0.590419 0.828229 0.203545 0.199 Uiso 0.5 1 calc R U P A -1
H5B H 0.615921 0.742179 0.169682 0.199 Uiso 0.5 1 calc R U P A -1
C6 C 0.629(4) 0.667(4) 0.2239(16) 0.146(13) Uani 0.5 1 d D U P A -1
H6A H 0.704148 0.692497 0.231300 0.219 Uiso 0.5 1 calc R U P A -1
H6B H 0.635203 0.592464 0.212152 0.219 Uiso 0.5 1 calc R U P A -1
H6C H 0.581515 0.662449 0.246450 0.219 Uiso 0.5 1 calc R U P A -1
O1W O 0.000000 0.250000 0.1443(17) 0.22(3) Uiso 0.5 2 d S . P B 1
O2W O 0.000000 0.250000 0.191(3) 0.28(3) Uiso 0.5 2 d S . P C 2

loop_
_atom_site_aniso_label
_atom_site_aniso_U_11
_atom_site_aniso_U_22
_atom_site_aniso_U_33
_atom_site_aniso_U_23
_atom_site_aniso_U_13
_atom_site_aniso_U_12
Sb1 0.0519(5) 0.0502(5) 0.0475(4) 0.0054(4) -0.0012(4) 0.0117(4)
Ga1 0.0335(6) 0.0423(6) 0.0561(7) 0.0034(6) -0.0007(5) 0.0071(5)
S4 0.051(2) 0.059(3) 0.050(2) 0.000 0.000 0.018(2)
S3 0.0613(19) 0.064(2) 0.0517(17) 0.0052(15) 0.0008(15) 0.0260(15)
S2 0.055(2) 0.057(2) 0.137(4) -0.039(2) 0.018(2) -0.0109(15)
S1 0.0447(17) 0.091(3) 0.059(2) -0.0148(18) 0.0009(15) 0.0053(16)
N1 0.25(2) 0.19(2) 0.19(2) 0.000 0.000 -0.07(2)
C1 0.25(2) 0.17(2) 0.16(2) -0.064(13) 0.009(15) -0.077(19)
C2 0.21(3) 0.19(2) 0.15(2) -0.045(17) 0.017(18) 0.00(2)
N2 0.18(3) 0.16(2) 0.157(18) -0.08(2) -0.02(2) 0.00(2)
C3 0.18(3) 0.17(2) 0.141(19) -0.07(2) -0.02(2) 0.00(2)
C4 0.19(3) 0.18(3) 0.13(2) -0.07(3) -0.03(3) -0.01(3)
C5 0.18(3) 0.17(2) 0.153(19) -0.08(2) -0.02(2) 0.00(2)
C6 0.16(3) 0.15(3) 0.12(2) -0.08(2) -0.02(3) 0.03(3)

loop_
_atom_type_symbol
_atom_type_description
_atom_type_scat_dispersion_real
_atom_type_scat_dispersion_imag
_atom_type_scat_source
C C 0.0033 0.0016 'International Tables Vol C Tables 4.2.6.8 and 6.1.1.4'
H H 0.0000 0.0000 'International Tables Vol C Tables 4.2.6.8 and 6.1.1.4'
N N 0.0061 0.0033 'International Tables Vol C Tables 4.2.6.8 and 6.1.1.4'
S S 0.1246 0.1234 'International Tables Vol C Tables 4.2.6.8 and 6.1.1.4'
Ga Ga 0.2307 1.6083 'International Tables Vol C Tables 4.2.6.8 and 6.1.1.4'
Sb Sb -0.5866 1.5461 'International Tables Vol C Tables 4.2.6.8 and 6.1.1.4'
O O 0.0106 0.0060 'International Tables Vol C Tables 4.2.6.8 and 6.1.1.4'

loop_
_geom_angle_atom_site_label_1
_geom_angle_atom_site_label_2
_geom_angle_atom_site_label_3
_geom_angle
_geom_angle_site_symmetry_1
_geom_angle_site_symmetry_3
S3 Sb1 S1 94.23(12) . 15
S3 Sb1 S2 95.39(13) . .
S1 Sb1 S2 99.68(15) 15 .
S4 Ga1 S3 105.70(12) . .
S4 Ga1 S1 112.88(11) . .
S3 Ga1 S1 110.35(14) . .
S4 Ga1 S2 112.96(11) . 15_565
S3 Ga1 S2 109.18(14) . 15_565
S1 Ga1 S2 105.79(16) . 15_565
Ga1 S4 Ga1 103.39(18) 6_464 .
Ga1 S3 Sb1 96.72(12) . .
Ga1 S2 Sb1 99.57(14) 12_766 .
Ga1 S1 Sb1 97.88(13) . 12_666
C1 N1 C1 115(3) 6_454 .
C1 N1 H1A 108.4 6_454 .
C1 N1 H1A 108.4 . .
C1 N1 H1B 108.4 6_454 .
C1 N1 H1B 108.4 . .
H1A N1 H1B 107.5 . .
N1 C1 C2 109.9(16) . .
N1 C1 H1C 109.7 . .
C2 C1 H1C 109.7 . .
N1 C1 H1D 109.7 . .
C2 C1 H1D 109.7 . .
H1C C1 H1D 108.2 . .
C1 C2 H2A 109.5 . .
C1 C2 H2B 109.5 . .
H2A C2 H2B 109.5 . .
C1 C2 H2C 109.5 . .
H2A C2 H2C 109.5 . .
H2B C2 H2C 109.5 . .
C3 N2 C5 119(2) . .
C3 N2 H2D 107.6 . .
C5 N2 H2D 107.6 . .
C3 N2 H2E 107.6 . .
C5 N2 H2E 107.6 . .
H2D N2 H2E 107.1 . .
N2 C3 C4 112(2) . .
N2 C3 H3A 109.1 . .
C4 C3 H3A 109.1 . .
N2 C3 H3B 109.1 . .
C4 C3 H3B 109.1 . .
H3A C3 H3B 107.9 . .
C3 C4 H4A 109.5 . .
C3 C4 H4B 109.5 . .
H4A C4 H4B 109.5 . .
C3 C4 H4C 109.5 . .
H4A C4 H4C 109.5 . .
H4B C4 H4C 109.5 . .
N2 C5 C6 112.0(19) . .
N2 C5 H5A 109.2 . .
C6 C5 H5A 109.2 . .
N2 C5 H5B 109.2 . .
C6 C5 H5B 109.2 . .
H5A C5 H5B 107.9 . .
C5 C6 H6A 109.5 . .
C5 C6 H6B 109.5 . .
H6A C6 H6B 109.5 . .
C5 C6 H6C 109.5 . .
H6A C6 H6C 109.5 . .
H6B C6 H6C 109.5 . .

loop_
_geom_bond_atom_site_label_1
_geom_bond_atom_site_label_2
_geom_bond_distance
_geom_bond_site_symmetry_2
Sb1 S3 2.411(3) .
Sb1 S1 2.412(3) 15
Sb1 S2 2.419(4) .
Ga1 S4 2.251(3) .
Ga1 S3 2.275(3) .
Ga1 S1 2.279(4) .
Ga1 S2 2.280(4) 15_565
N1 C1 1.439(16) 6_454
N1 C1 1.439(16) .
N1 H1A 0.8900 .
N1 H1B 0.8900 .
C1 C2 1.556(17) .
C1 H1C 0.9700 .
C1 H1D 0.9700 .
C2 H2A 0.9600 .
C2 H2B 0.9600 .
C2 H2C 0.9600 .
N2 C3 1.421(19) .
N2 C5 1.424(18) .
N2 H2D 0.8900 .
N2 H2E 0.8900 .
C3 C4 1.526(19) .
C3 H3A 0.9700 .
C3 H3B 0.9700 .
C4 H4A 0.9600 .
C4 H4B 0.9600 .
C4 H4C 0.9600 .
C5 C6 1.53(2) .
C5 H5A 0.9700 .
C5 H5B 0.9700 .
C6 H6A 0.9600 .
C6 H6B 0.9600 .
C6 H6C 0.9600 .
O1W O1W 1.33(12) 15

loop_
_geom_hbond_atom_site_label_D
_geom_hbond_atom_site_label_H
_geom_hbond_atom_site_label_A
_geom_hbond_distance_DH
_geom_hbond_distance_HA
_geom_hbond_distance_DA
_geom_hbond_angle_DHA
_geom_hbond_site_symmetry_A
N1 H1A S1 0.89 2.52 3.36(2) 156.6 8_344
N1 H1B S1 0.89 2.52 3.36(2) 156.6 3
C1 H1C O2W 0.97 1.73 2.32(7) 115.9 .
N2 H2D S2 0.89 2.97 3.64(6) 134.0 6_564
N2 H2E S2 0.89 2.43 3.27(4) 156.8 .
C3 H3A S4 0.97 2.72 3.66(5) 163.4 13_565
C3 H3B S3 0.97 2.87 3.72(5) 147.6 .
C4 H4A S3 0.96 2.78 3.74(5) 175.3 13_565
C4 H4C S2 0.96 2.88 3.81(6) 162.1 6_564
C5 H5B S2 0.97 2.76 3.71(4) 168.3 12_766
C6 H6C S4 0.96 2.91 3.78(5) 152.0 13_565

loop_
_geom_torsion_atom_site_label_1
_geom_torsion_atom_site_label_2
_geom_torsion_atom_site_label_3
_geom_torsion_atom_site_label_4
_geom_torsion
_geom_torsion_site_symmetry_1
C1 N1 C1 C2 82(2) 6_454
C5 N2 C3 C4 98(5) .
C3 N2 C5 C6 63(4) .
